data_7713502
loop_
_publ_author_name
'Kikuchi, Kazuma'
'Imoto, Hiroaki'
'Naka, Kensuke'

_publ_section_title
;
 Robust and highly emissive copper(I) halide 1D-coordination polymers with
 triphenylarsine and a series of bridging N-heteroaromatic co-ligands
;
_journal_name_full 'Dalton Transactions'
_journal_paper_doi 10.1039/D3DT00784G
_journal_year 2023
_chemical_formula_moiety 'C22 H18 As Br Cu N'
_chemical_formula_sum 'C22 H18 As Br Cu N'
_chemical_formula_weight 514.74
_space_group_crystal_system triclinic
_space_group_IT_number 2
_space_group_name_Hall '-P 1'
_space_group_name_H-M_alt 'P -1'
_atom_sites_solution_hydrogens geom
_atom_sites_solution_primary dual
_audit_creation_date 2021-11-09
_audit_creation_method
;
Olex2 1.3-ac4
(compiled 2020.11.27 svn.r5f609507 for Rigaku Oxford Diffraction, GUI svn.r6214)
;
_audit_update_record
;
2023-02-19 deposited with the CCDC.	2023-07-18 downloaded from the CCDC.
;
_cell_angle_alpha 79.229(4)
_cell_angle_beta 73.380(5)
_cell_angle_gamma 65.029(6)
_cell_formula_units_Z 2
_cell_length_a 8.3728(6)
_cell_length_b 9.7085(4)
_cell_length_c 14.2996(6)
_cell_measurement_reflns_used 1723
_cell_measurement_temperature 298.15
_cell_measurement_theta_max 25.9790
_cell_measurement_theta_min 2.8010
_cell_volume 1006.77(11)
_computing_cell_refinement 'CrysAlisPro 1.171.41.113a (Rigaku OD, 2021)'
_computing_data_collection 'CrysAlisPro 1.171.41.113a (Rigaku OD, 2021)'
_computing_data_reduction 'CrysAlisPro 1.171.41.113a (Rigaku OD, 2021)'
_computing_molecular_graphics 'Olex2 1.3-ac4 (Dolomanov et al., 2009)'
_computing_publication_material 'Olex2 1.3-ac4 (Dolomanov et al., 2009)'
_computing_structure_refinement 'SHELXL 2018/3 (Sheldrick, 2015)'
_computing_structure_solution 'SHELXT  (Sheldrick, 2015)'
_diffrn_ambient_temperature 298.15
_diffrn_detector 'CCD plate'
_diffrn_measured_fraction_theta_full 0.999
_diffrn_measured_fraction_theta_max 0.862
_diffrn_measurement_details
;
List of Runs (angles in degrees, time in seconds):

  # Type    Start    End  Width  t~exp~   \w     \q     \k     \f   Frames
#--------------------------------------------------------------------------
  1  \w     85.00 113.00   0.10    8.00    --   30.00  54.00-120.00  280
  2  \w    -72.00  35.00   0.10    8.00    --   30.00  54.00   0.00 1070
  3  \w    -71.00  33.00   0.10    8.00    --   30.00  54.00 120.00 1040
  4  \w    -71.00  30.00   0.10    8.00    --   30.00  54.00-120.00 1010
;
_diffrn_measurement_device 'two-circle diffractometer'
_diffrn_measurement_device_type 'XtaLAB Mini (JP)'
_diffrn_measurement_method '\w scans'
_diffrn_orient_matrix_type 'CrysAlisPro convention (1999,Acta A55,543-557)'
_diffrn_orient_matrix_UB_11 0.0210052000
_diffrn_orient_matrix_UB_12 -0.0695714000
_diffrn_orient_matrix_UB_13 -0.0191196000
_diffrn_orient_matrix_UB_21 0.0301795000
_diffrn_orient_matrix_UB_22 -0.0409631000
_diffrn_orient_matrix_UB_23 0.0424473000
_diffrn_orient_matrix_UB_31 -0.0887714000
_diffrn_orient_matrix_UB_32 0.0038792000
_diffrn_orient_matrix_UB_33 0.0229768000
_diffrn_radiation_monochromator graphite
_diffrn_radiation_probe x-ray
_diffrn_radiation_type 'Mo K\a'
_diffrn_radiation_wavelength 0.71073
_diffrn_reflns_av_R_equivalents 0.0402
_diffrn_reflns_av_unetI/netI 0.1307
_diffrn_reflns_Laue_measured_fraction_full 0.999
_diffrn_reflns_Laue_measured_fraction_max 0.862
_diffrn_reflns_limit_h_max 12
_diffrn_reflns_limit_h_min -9
_diffrn_reflns_limit_k_max 14
_diffrn_reflns_limit_k_min -12
_diffrn_reflns_limit_l_max 19
_diffrn_reflns_limit_l_min -21
_diffrn_reflns_number 8452
_diffrn_reflns_point_group_measured_fraction_full 0.999
_diffrn_reflns_point_group_measured_fraction_max 0.862
_diffrn_reflns_theta_full 25.242
_diffrn_reflns_theta_max 32.613
_diffrn_reflns_theta_min 2.661
_diffrn_source 'fine-focus sealed X-ray tube'
_diffrn_source_type 'Rigaku (Mo) X-ray Source'
_exptl_absorpt_coefficient_mu 4.705
_exptl_absorpt_correction_T_max 1.00000
_exptl_absorpt_correction_T_min 0.65350
_exptl_absorpt_correction_type multi-scan
_exptl_absorpt_process_details
;
CrysAlisPro 1.171.41.113a (Rigaku Oxford Diffraction, 2021)
Empirical absorption correction using spherical harmonics,
implemented in SCALE3 ABSPACK scaling algorithm.
;
_exptl_crystal_colour orange
_exptl_crystal_colour_primary orange
_exptl_crystal_density_diffrn 1.698
_exptl_crystal_description plate
_exptl_crystal_F_000 508
_exptl_crystal_size_max 0.185
_exptl_crystal_size_mid 0.136
_exptl_crystal_size_min 0.087
_refine_diff_density_max 0.851
_refine_diff_density_min -0.748
_refine_diff_density_rms 0.132
_refine_ls_extinction_method none
_refine_ls_goodness_of_fit_ref 0.990
_refine_ls_hydrogen_treatment constr
_refine_ls_matrix_type full
_refine_ls_number_parameters 199
_refine_ls_number_reflns 6346
_refine_ls_number_restraints 0
_refine_ls_restrained_S_all 0.990
_refine_ls_R_factor_all 0.1687
_refine_ls_R_factor_gt 0.0547
_refine_ls_shift/su_max 0.000
_refine_ls_shift/su_mean 0.000
_refine_ls_structure_factor_coef Fsqd
_refine_ls_weighting_details 'w=1/[\s^2^(Fo^2^)+(0.0348P)^2^] where P=(Fo^2^+2Fc^2^)/3'
_refine_ls_weighting_scheme calc
_refine_ls_wR_factor_gt 0.0922
_refine_ls_wR_factor_ref 0.1315
_reflns_Friedel_coverage 0.000
_reflns_number_gt 2892
_reflns_number_total 6346
_reflns_threshold_expression 'I > 2\s(I)'
_cod_data_source_file d3dt00784g2.cif
_cod_data_source_block '[Cu2Br2(AsPh3)2(nap)]n_298K'
_cod_database_code 7713502
_shelx_shelxl_version_number 2018/3
_chemical_oxdiff_formula CHAsCuBrN
_shelx_space_group_comment
;
The symmetry employed for this shelxl refinement is uniquely defined
by the following loop, which should always be used as a source of
symmetry information in preference to the above space-group names.
They are only intended as comments.
;
_shelx_estimated_absorpt_t_max 0.685
_shelx_estimated_absorpt_t_min 0.476
_reflns_odcompleteness_completeness 99.93
_reflns_odcompleteness_iscentric 1
_reflns_odcompleteness_theta 26.32
_olex2_refinement_description
;
1. Fixed Uiso
 At 1.2 times of:
  All C(H) groups
2.a Aromatic/amide H refined with riding coordinates:
 C20(H20), C22(H22), C21(H21), C14(H14), C15(H15), C16(H16), C17(H17),
 C18(H18), C8(H8), C9(H9), C10(H10), C11(H11), C12(H12), C5(H5), C4(H4), C3(H3),
  C2(H2), C6(H6)
2.b Fitted hexagon refined as free rotating group:
 C14(C15,C16,C17,C18,C13), C8(C9,C10,C11,C12,C7), C5(C4,C3,C2,C1,C6)
;
_olex2_submission_special_instructions 'No special instructions were received'
_oxdiff_exptl_absorpt_empirical_details
;
Empirical correction (ABSPACK) includes:
- Absorption correction using spherical harmonics
- Frame scaling
;
_oxdiff_exptl_absorpt_empirical_full_max 1.510
_oxdiff_exptl_absorpt_empirical_full_min 0.647

loop_
_space_group_symop_operation_xyz
'x, y, z'
'-x, -y, -z'

loop_
_atom_site_label
_atom_site_type_symbol
_atom_site_fract_x
_atom_site_fract_y
_atom_site_fract_z
_atom_site_U_iso_or_equiv
_atom_site_adp_type
_atom_site_occupancy
_atom_site_site_symmetry_order
_atom_site_calc_flag
_atom_site_refinement_flags_posn
_atom_site_refinement_flags_adp
_atom_site_refinement_flags_occupancy
_atom_site_disorder_assembly
_atom_site_disorder_group
As1 As 0.41516(7) 0.33065(6) 0.72732(4) 0.03636(16) Uani 1 1 d . . . . .
Br1 Br 0.38781(9) 0.39353(6) 0.45171(4) 0.04729(18) Uani 1 1 d . . . . .
Cu1 Cu 0.58589(9) 0.35273(8) 0.56595(5) 0.0438(2) Uani 1 1 d . . . . .
N1 N 0.8525(6) 0.1963(5) 0.5356(3) 0.0406(11) Uani 1 1 d . . . . .
C19 C 0.9103(7) 0.0543(5) 0.5045(4) 0.0344(13) Uani 1 1 d . . . . .
C20 C 0.7818(8) 0.0136(6) 0.4804(4) 0.0428(14) Uani 1 1 d . . . . .
H20 H 0.662161 0.081871 0.485299 0.051 Uiso 1 1 calc R U . . .
C22 C 0.9766(8) 0.2278(7) 0.5559(4) 0.0447(14) Uani 1 1 d . . . . .
H22 H 0.940588 0.324332 0.576086 0.054 Uiso 1 1 calc R U . . .
C21 C 0.8406(8) -0.1283(6) 0.4503(4) 0.0460(15) Uani 1 1 d . . . . .
H21 H 0.761438 -0.159077 0.433965 0.055 Uiso 1 1 calc R U . . .
C14 C 0.5298(5) 0.1959(4) 0.9123(3) 0.0482(15) Uani 1 1 d G . . . .
H14 H 0.474862 0.129387 0.914430 0.058 Uiso 1 1 calc R U . . .
C15 C 0.6111(6) 0.1856(4) 0.9870(2) 0.0627(19) Uani 1 1 d G . . . .
H15 H 0.610546 0.112181 1.039078 0.075 Uiso 1 1 calc R U . . .
C16 C 0.6933(5) 0.2849(5) 0.9838(3) 0.0613(18) Uani 1 1 d G . . . .
H16 H 0.747676 0.278035 1.033784 0.074 Uiso 1 1 calc R U . . .
C17 C 0.6942(5) 0.3946(4) 0.9060(3) 0.0572(17) Uani 1 1 d G . . . .
H17 H 0.749122 0.461096 0.903841 0.069 Uiso 1 1 calc R U . . .
C18 C 0.6129(5) 0.4049(4) 0.8313(3) 0.0494(16) Uani 1 1 d G . . . .
H18 H 0.613439 0.478304 0.779193 0.059 Uiso 1 1 calc R U . . .
C13 C 0.5307(5) 0.3056(4) 0.8345(2) 0.0387(13) Uani 1 1 d G . . . .
C8 C 0.0864(5) 0.5808(5) 0.6992(2) 0.065(2) Uani 1 1 d G . . . .
H8 H 0.129097 0.550330 0.635684 0.078 Uiso 1 1 calc R U . . .
C9 C -0.0773(5) 0.7039(5) 0.7242(3) 0.081(3) Uani 1 1 d G . . . .
H9 H -0.144147 0.755912 0.677386 0.098 Uiso 1 1 calc R U . . .
C10 C -0.1411(4) 0.7494(4) 0.8191(3) 0.067(2) Uani 1 1 d G . . . .
H10 H -0.250635 0.831826 0.835784 0.080 Uiso 1 1 calc R U . . .
C11 C -0.0412(5) 0.6717(4) 0.8890(2) 0.0579(18) Uani 1 1 d G . . . .
H11 H -0.083882 0.702157 0.952481 0.069 Uiso 1 1 calc R U . . .
C12 C 0.1225(5) 0.5486(4) 0.8640(2) 0.0457(15) Uani 1 1 d G . . . .
H12 H 0.189362 0.496574 0.910780 0.055 Uiso 1 1 calc R U . . .
C7 C 0.1863(4) 0.5031(4) 0.7691(3) 0.0404(14) Uani 1 1 d G . . . .
C5 C 0.1117(4) 0.0518(5) 0.8114(3) 0.068(2) Uani 1 1 d G . . . .
H5 H -0.006555 0.061920 0.841328 0.081 Uiso 1 1 calc R U . . .
C4 C 0.2402(6) -0.0866(4) 0.7769(3) 0.0603(18) Uani 1 1 d G . . . .
H4 H 0.207820 -0.169228 0.783633 0.072 Uiso 1 1 calc R U . . .
C3 C 0.4170(6) -0.1017(3) 0.7322(3) 0.0584(18) Uani 1 1 d G . . . .
H3 H 0.502916 -0.194376 0.709054 0.070 Uiso 1 1 calc R U . . .
C2 C 0.4653(4) 0.0217(4) 0.7221(3) 0.0473(15) Uani 1 1 d G . . . .
H2 H 0.583640 0.011624 0.692171 0.057 Uiso 1 1 calc R U . . .
C1 C 0.3369(5) 0.1602(3) 0.7566(3) 0.0373(13) Uani 1 1 d G . . . .
C6 C 0.1601(4) 0.1753(4) 0.8013(3) 0.0547(17) Uani 1 1 d G . . . .
H6 H 0.074170 0.267923 0.824444 0.066 Uiso 1 1 calc R U . . .

loop_
_atom_site_aniso_label
_atom_site_aniso_U_11
_atom_site_aniso_U_22
_atom_site_aniso_U_33
_atom_site_aniso_U_23
_atom_site_aniso_U_13
_atom_site_aniso_U_12
As1 0.0359(3) 0.0309(3) 0.0359(3) 0.0025(2) -0.0080(2) -0.0092(3)
Br1 0.0576(4) 0.0314(3) 0.0540(4) 0.0016(3) -0.0222(3) -0.0147(3)
Cu1 0.0421(4) 0.0331(4) 0.0446(4) 0.0000(3) -0.0059(3) -0.0077(3)
N1 0.044(3) 0.029(2) 0.039(3) 0.002(2) -0.010(2) -0.007(2)
C19 0.038(3) 0.028(3) 0.031(3) 0.004(2) -0.008(2) -0.010(3)
C20 0.038(3) 0.040(3) 0.048(3) 0.004(3) -0.015(3) -0.013(3)
C22 0.047(4) 0.037(3) 0.054(4) -0.004(3) -0.021(3) -0.015(3)
C21 0.047(4) 0.036(3) 0.057(4) 0.001(3) -0.022(3) -0.015(3)
C14 0.056(4) 0.050(4) 0.048(4) 0.006(3) -0.018(3) -0.030(3)
C15 0.080(5) 0.070(5) 0.048(4) 0.016(3) -0.028(4) -0.037(4)
C16 0.062(4) 0.071(5) 0.055(4) -0.006(4) -0.027(3) -0.021(4)
C17 0.050(4) 0.059(4) 0.073(5) -0.010(4) -0.020(4) -0.027(4)
C18 0.049(4) 0.038(3) 0.059(4) 0.006(3) -0.014(3) -0.019(3)
C13 0.038(3) 0.038(3) 0.034(3) -0.002(2) -0.005(2) -0.012(3)
C8 0.050(4) 0.071(5) 0.040(4) -0.001(3) -0.013(3) 0.009(4)
C9 0.060(5) 0.077(5) 0.058(5) 0.002(4) -0.015(4) 0.018(4)
C10 0.047(4) 0.053(4) 0.062(4) 0.000(3) -0.004(3) 0.009(3)
C11 0.054(4) 0.056(4) 0.052(4) -0.012(3) -0.001(3) -0.014(4)
C12 0.044(3) 0.036(3) 0.045(3) -0.001(3) -0.009(3) -0.007(3)
C7 0.036(3) 0.029(3) 0.043(3) 0.000(2) -0.002(3) -0.005(3)
C5 0.056(4) 0.066(5) 0.085(5) -0.005(4) -0.004(4) -0.036(4)
C4 0.088(5) 0.050(4) 0.060(4) 0.007(3) -0.025(4) -0.042(4)
C3 0.077(5) 0.036(3) 0.053(4) -0.004(3) -0.016(4) -0.012(4)
C2 0.053(4) 0.037(3) 0.049(4) 0.002(3) -0.016(3) -0.015(3)
C1 0.039(3) 0.033(3) 0.037(3) 0.002(2) -0.009(2) -0.013(3)
C6 0.047(4) 0.045(4) 0.065(4) -0.009(3) -0.002(3) -0.016(3)

loop_
_atom_type_symbol
_atom_type_description
_atom_type_scat_dispersion_real
_atom_type_scat_dispersion_imag
_atom_type_scat_source
C C 0.0033 0.0016 'International Tables Vol C Tables 4.2.6.8 and 6.1.1.4'
H H 0.0000 0.0000 'International Tables Vol C Tables 4.2.6.8 and 6.1.1.4'
As As 0.0499 2.0058 'International Tables Vol C Tables 4.2.6.8 and 6.1.1.4'
Br Br -0.2901 2.4595 'International Tables Vol C Tables 4.2.6.8 and 6.1.1.4'
Cu Cu 0.3201 1.2651 'International Tables Vol C Tables 4.2.6.8 and 6.1.1.4'
N N 0.0061 0.0033 'International Tables Vol C Tables 4.2.6.8 and 6.1.1.4'

loop_
_exptl_crystal_face_index_h
_exptl_crystal_face_index_k
_exptl_crystal_face_index_l
_exptl_crystal_face_perp_dist
-8 -5 11 0.0437
8 5 -11 0.0437
11 5 12 0.0460
-11 -6 1 0.0498
8 0 -9 0.0629
-3 8 10 0.0352
-3 -13 -10 0.1172
9 12 6 0.0208
-3 -12 5 0.0989
-3 8 -12 0.0684
-3 -2 -20 0.0703
1 4 19 0.0248

loop_
_geom_angle_atom_site_label_1
_geom_angle_atom_site_label_2
_geom_angle_atom_site_label_3
_geom_angle
_geom_angle_site_symmetry_1
_geom_angle_site_symmetry_3
_geom_angle_publ_flag
C13 As1 Cu1 117.01(11) . . ?
C7 As1 Cu1 117.07(11) . . ?
C7 As1 C13 100.30(15) . . ?
C7 As1 C1 101.77(16) . . ?
C1 As1 Cu1 115.30(11) . . ?
C1 As1 C13 102.93(16) . . ?
Cu1 Br1 Cu1 77.09(3) . 2_666 ?
As1 Cu1 Br1 107.22(3) . . ?
As1 Cu1 Br1 105.64(3) . 2_666 ?
Br1 Cu1 Br1 102.91(3) . 2_666 ?
N1 Cu1 As1 115.82(12) . . ?
N1 Cu1 Br1 119.40(13) . . ?
N1 Cu1 Br1 104.10(14) . 2_666 ?
C19 N1 Cu1 125.5(4) . . ?
C22 N1 Cu1 118.4(4) . . ?
C22 N1 C19 115.7(5) . . ?
N1 C19 C19 123.3(7) . 2_756 ?
N1 C19 C20 118.4(5) . . ?
C19 C19 C20 118.3(6) 2_756 . ?
C21 C20 C19 117.9(5) . . ?
N1 C22 C21 125.8(5) . 2_756 ?
C20 C21 C22 119.0(6) . 2_756 ?
C15 C14 C13 120.0 . . ?
C14 C15 C16 120.0 . . ?
C15 C16 C17 120.0 . . ?
C18 C17 C16 120.0 . . ?
C17 C18 C13 120.0 . . ?
C14 C13 As1 122.7(2) . . ?
C18 C13 As1 117.3(2) . . ?
C18 C13 C14 120.0 . . ?
C9 C8 C7 120.0 . . ?
C8 C9 C10 120.0 . . ?
C11 C10 C9 120.0 . . ?
C10 C11 C12 120.0 . . ?
C7 C12 C11 120.0 . . ?
C8 C7 As1 117.2(2) . . ?
C12 C7 As1 122.8(2) . . ?
C12 C7 C8 120.0 . . ?
C4 C5 C6 120.0 . . ?
C5 C4 C3 120.0 . . ?
C2 C3 C4 120.0 . . ?
C1 C2 C3 120.0 . . ?
C2 C1 As1 116.2(2) . . ?
C2 C1 C6 120.0 . . ?
C6 C1 As1 123.6(2) . . ?
C1 C6 C5 120.0 . . ?

loop_
_geom_bond_atom_site_label_1
_geom_bond_atom_site_label_2
_geom_bond_distance
_geom_bond_site_symmetry_2
_geom_bond_publ_flag
As1 Cu1 2.3666(9) . ?
As1 C13 1.962(3) . ?
As1 C7 1.960(2) . ?
As1 C1 1.960(3) . ?
Br1 Cu1 2.5247(9) 2_666 ?
Br1 Cu1 2.5160(10) . ?
Cu1 N1 2.075(4) . ?
N1 C19 1.370(6) . ?
N1 C22 1.316(7) . ?
C19 C19 1.410(10) 2_756 ?
C19 C20 1.433(7) . ?
C20 C21 1.362(7) . ?
C22 C21 1.411(7) 2_756 ?
C14 C15 1.3900 . ?
C14 C13 1.3900 . ?
C15 C16 1.3900 . ?
C16 C17 1.3900 . ?
C17 C18 1.3900 . ?
C18 C13 1.3900 . ?
C8 C9 1.3900 . ?
C8 C7 1.3900 . ?
C9 C10 1.3900 . ?
C10 C11 1.3900 . ?
C11 C12 1.3900 . ?
C12 C7 1.3900 . ?
C5 C4 1.3900 . ?
C5 C6 1.3900 . ?
C4 C3 1.3900 . ?
C3 C2 1.3900 . ?
C2 C1 1.3900 . ?
C1 C6 1.3900 . ?

loop_
_exptl_oxdiff_crystal_face_indexfrac_h
_exptl_oxdiff_crystal_face_indexfrac_k
_exptl_oxdiff_crystal_face_indexfrac_l
_exptl_oxdiff_crystal_face_x
_exptl_oxdiff_crystal_face_y
_exptl_oxdiff_crystal_face_z
-7.5049 -5.2385 10.8164 0.0000 0.4472 0.8944
7.5049 5.2385 -10.8164 -0.0000 -0.4472 -0.8944
11.1903 5.2815 11.5674 -0.3536 0.6124 -0.7071
-11.1789 -6.2030 0.5343 0.1865 -0.0606 0.9806
8.2672 -0.0934 -8.6066 0.3447 -0.1120 -0.9320
-3.2512 8.1747 10.2005 -0.8320 0.0000 0.5547
-3.1199 -12.5871 -9.9287 1.0000 -0.0000 -0.0000
9.0212 12.4172 5.5691 -0.7809 0.0000 -0.6247
-2.5904 -12.3517 4.9773 0.7098 0.6391 0.2964
-2.6598 8.2502 -11.6691 -0.4067 -0.9135 0.0000
-2.6991 -2.2757 -20.1246 0.4864 -0.8425 -0.2316
0.7041 3.7685 19.2281 -0.6150 0.6831 0.3939
